data_7034880
loop_
_publ_author_name
'Z\'amostn\'a, Lada'
'Sander, Stefan'
'Braun, Thomas'
'Laubenstein, Reik'
'Braun, Beatrice'
'Herrmann, Roy'
'Kl\"aring, Paul'

_publ_section_title
;
 Synthesis and structure of rhodium(i) silyl carbonyl complexes:
 photochemical C-F and C-H bond activation of fluorinated aromatic
 compounds.
;
_journal_issue 20
_journal_name_full 'Dalton transactions (Cambridge, England : 2003)'
_journal_page_first 9450
_journal_page_last 9469
_journal_paper_doi 10.1039/c5dt00819k
_journal_volume 44
_journal_year 2015
_chemical_formula_moiety 'C15 H32 Cl O P2 Rh'
_chemical_formula_sum 'C15 H32 Cl O P2 Rh'
_chemical_formula_weight 428.70
_chemical_name_systematic
;
 ?
;
_space_group_crystal_system tetragonal
_space_group_IT_number 120
_space_group_name_Hall 'I -4 -2c'
_space_group_name_H-M_alt 'I -4 c 2'
_symmetry_space_group_name_Hall 'I -4 -2c'
_symmetry_space_group_name_H-M 'I -4 c 2'
_atom_sites_solution_hydrogens geom
_audit_creation_method SHELXL-2013
_audit_update_record
;
2015-02-17 deposited with the CCDC.
2015-04-17 downloaded from the CCDC.
;
_cell_angle_alpha 90
_cell_angle_beta 90
_cell_angle_gamma 90
_cell_formula_units_Z 8
_cell_length_a 14.5040(3)
_cell_length_b 14.5040(3)
_cell_length_c 18.6975(5)
_cell_measurement_reflns_used 43996
_cell_measurement_temperature 100(2)
_cell_measurement_theta_max 29.48
_cell_measurement_theta_min 2.17
_cell_volume 3933.32(16)
_computing_cell_refinement 'X-AREA (Stoe & Cie, 2002)'
_computing_data_collection 'X-AREA (Stoe & Cie, 2002)'
_computing_data_reduction 'X-RED (Stoe & Cie, 2002)'
_computing_structure_refinement 'SHELXL-2013 (Sheldrick, 2013)'
_computing_structure_solution 'SHELXS97 (Sheldrick, 1997)'
_diffrn_ambient_temperature 100(2)
_diffrn_measured_fraction_theta_full 0.997
_diffrn_measured_fraction_theta_max 0.998
_diffrn_measurement_device_type 'STOE IPDS2theta'
_diffrn_measurement_method 'rotation method'
_diffrn_radiation_type MoK\a
_diffrn_radiation_wavelength 0.71073
_diffrn_reflns_av_R_equivalents 0.0556
_diffrn_reflns_av_unetI/netI 0.0206
_diffrn_reflns_laue_measured_fraction_full 0.997
_diffrn_reflns_laue_measured_fraction_max 0.998
_diffrn_reflns_limit_h_max 19
_diffrn_reflns_limit_h_min -19
_diffrn_reflns_limit_k_max 19
_diffrn_reflns_limit_k_min -19
_diffrn_reflns_limit_l_max 25
_diffrn_reflns_limit_l_min -25
_diffrn_reflns_number 53509
_diffrn_reflns_point_group_measured_fraction_full 0.997
_diffrn_reflns_point_group_measured_fraction_max 0.996
_diffrn_reflns_theta_full 25.242
_diffrn_reflns_theta_max 29.231
_diffrn_reflns_theta_min 2.948
_exptl_absorpt_coefficient_mu 1.162
_exptl_absorpt_correction_T_max 0.8348
_exptl_absorpt_correction_T_min 0.7352
_exptl_absorpt_correction_type multi-scan
_exptl_absorpt_process_details 'Platon 1990, Spek, 2003'
_exptl_crystal_colour yellow
_exptl_crystal_density_diffrn 1.448
_exptl_crystal_description block
_exptl_crystal_F_000 1776
_exptl_crystal_size_max 0.280
_exptl_crystal_size_mid 0.240
_exptl_crystal_size_min 0.160
_refine_diff_density_max 0.287
_refine_diff_density_min -0.688
_refine_diff_density_rms 0.048
_refine_ls_abs_structure_details
;
 Flack x determined using 1051 quotients [(I+)-(I-)]/[(I+)+(I-)]
 (Parsons and Flack (2004), Acta Cryst. A60, s61).
;
_refine_ls_abs_structure_Flack 0.00(2)
_refine_ls_extinction_method none
_refine_ls_goodness_of_fit_ref 1.018
_refine_ls_hydrogen_treatment constr
_refine_ls_matrix_type full
_refine_ls_number_parameters 175
_refine_ls_number_reflns 2660
_refine_ls_number_restraints 32
_refine_ls_restrained_S_all 1.018
_refine_ls_R_factor_all 0.0247
_refine_ls_R_factor_gt 0.0194
_refine_ls_shift/su_max 0.001
_refine_ls_shift/su_mean 0.000
_refine_ls_structure_factor_coef Fsqd
_refine_ls_weighting_details 'w=1/[\s^2^(Fo^2^)+(0.0198P)^2^] where P=(Fo^2^+2Fc^2^)/3'
_refine_ls_weighting_scheme calc
_refine_ls_wR_factor_gt 0.0344
_refine_ls_wR_factor_ref 0.0354
_reflns_Friedel_coverage 0.838
_reflns_friedel_fraction_full 0.996
_reflns_friedel_fraction_max 0.994
_reflns_number_gt 2436
_reflns_number_total 2660
_reflns_threshold_expression 'I > 2\s(I)'
_cod_data_source_file c5dt00819k2.cif
_cod_data_source_block lz321solsol5050
_cod_depositor_comments 'Adding full bibliography for 7034874--7034883.cif.'
_cod_original_cell_volume 3933.32(19)
_cod_database_code 7034880
_shelx_space_group_comment
;
The symmetry employed for this shelxl refinement is uniquely defined
by the following loop, which should always be used as a source of
symmetry information in preference to the above space-group names.
They are only intended as comments.
;
_shelx_estimated_absorpt_t_min 0.737
_shelx_estimated_absorpt_t_max 0.836
_shelxl_version_number 2013-4

loop_
_space_group_symop_operation_xyz
'x, y, z'
'y, -x, -z'
'-x, -y, z'
'-y, x, -z'
'-x, y, z+1/2'
'y, x, -z+1/2'
'x, -y, z+1/2'
'-y, -x, -z+1/2'
'x+1/2, y+1/2, z+1/2'
'y+1/2, -x+1/2, -z+1/2'
'-x+1/2, -y+1/2, z+1/2'
'-y+1/2, x+1/2, -z+1/2'
'-x+1/2, y+1/2, z+1'
'y+1/2, x+1/2, -z+1'
'x+1/2, -y+1/2, z+1'
'-y+1/2, -x+1/2, -z+1'

loop_
_atom_site_label
_atom_site_type_symbol
_atom_site_fract_x
_atom_site_fract_y
_atom_site_fract_z
_atom_site_U_iso_or_equiv
_atom_site_adp_type
_atom_site_occupancy
_atom_site_site_symmetry_order
_atom_site_calc_flag
_atom_site_refinement_flags_posn
_atom_site_refinement_flags_adp
_atom_site_refinement_flags_occupancy
_atom_site_disorder_assembly
_atom_site_disorder_group
Rh1 Rh 0.24200(2) 0.25800(2) 0.0000 0.01717(6) Uani 1 2 d S TU P . .
P1A P 0.35380(13) 0.20351(13) 0.07646(10) 0.0181(5) Uiso 0.5 1 d . . P A 1
C1A C 0.4101(16) 0.098(2) 0.0361(15) 0.020(3) Uani 0.5 1 d . . P A 1
H1A H 0.4765 0.0993 0.0483 0.024 Uiso 0.5 1 calc R U P A 1
H1B H 0.3830 0.0427 0.0587 0.024 Uiso 0.5 1 calc R U P A 1
C2A C 0.4344(6) 0.2701(6) 0.1121(4) 0.0278(16) Uani 0.5 1 d D . P A 1
H2A H 0.4769 0.2297 0.1402 0.033 Uiso 0.5 1 calc R U P A 1
C3A C 0.4007(7) 0.3463(7) 0.1615(5) 0.055(3) Uani 0.5 1 d D . P A 1
H3A1 H 0.4532 0.3836 0.1772 0.082 Uiso 0.5 1 calc R U P A 1
H3A2 H 0.3704 0.3190 0.2032 0.082 Uiso 0.5 1 calc R U P A 1
H3A3 H 0.3567 0.3855 0.1358 0.082 Uiso 0.5 1 calc R U P A 1
C4A C 0.4875(6) 0.3075(6) 0.0495(4) 0.0323(18) Uani 0.5 1 d D . P A 1
H4A1 H 0.4467 0.3455 0.0198 0.048 Uiso 0.5 1 calc R U P A 1
H4A2 H 0.5116 0.2563 0.0209 0.048 Uiso 0.5 1 calc R U P A 1
H4A3 H 0.5389 0.3453 0.0669 0.048 Uiso 0.5 1 calc R U P A 1
C6A C 0.2037(7) 0.0919(5) 0.1478(4) 0.0367(19) Uani 0.5 1 d D . P A 1
H6A1 H 0.2237 0.0363 0.1225 0.055 Uiso 0.5 1 calc R U P A 1
H6A2 H 0.1600 0.1263 0.1179 0.055 Uiso 0.5 1 calc R U P A 1
H6A3 H 0.1736 0.0744 0.1928 0.055 Uiso 0.5 1 calc R U P A 1
C5A C 0.2870(6) 0.1523(5) 0.1640(4) 0.0299(19) Uani 0.5 1 d D . P A 1
H5A H 0.2640 0.2064 0.1919 0.036 Uiso 0.5 1 calc R U P A 1
C7A C 0.3566(9) 0.1012(9) 0.2120(6) 0.070(3) Uani 0.5 1 d D . P A 1
H7A1 H 0.3243 0.0747 0.2531 0.105 Uiso 0.5 1 calc R U P A 1
H7A2 H 0.4035 0.1447 0.2288 0.105 Uiso 0.5 1 calc R U P A 1
H7A3 H 0.3862 0.0518 0.1845 0.105 Uiso 0.5 1 calc R U P A 1
C8 C 0.1902(9) 0.3288(8) 0.0745(7) 0.035(2) Uani 0.5 1 d . U P A 1
O1 O 0.1570(5) 0.3701(4) 0.1179(3) 0.0545(19) Uani 0.5 1 d . U P A 1
P1B P 0.33857(13) 0.19536(12) 0.08008(10) 0.0204(6) Uiso 0.5 1 d . . P A 2
C1B C 0.3947(15) 0.095(2) 0.0453(15) 0.021(4) Uani 0.5 1 d . . P A 2
H1C H 0.4565 0.0884 0.0672 0.026 Uiso 0.5 1 calc R U P A 2
H1D H 0.3582 0.0393 0.0571 0.026 Uiso 0.5 1 calc R U P A 2
C2B C 0.4507(6) 0.2844(5) 0.0876(5) 0.0245(17) Uani 0.5 1 d D . P A 2
H2B H 0.5021 0.2511 0.1121 0.029 Uiso 0.5 1 calc R U P A 2
C3B C 0.4234(6) 0.3671(6) 0.1338(5) 0.048(2) Uani 0.5 1 d D . P A 2
H3B1 H 0.4767 0.4078 0.1400 0.071 Uiso 0.5 1 calc R U P A 2
H3B2 H 0.4025 0.3453 0.1807 0.071 Uiso 0.5 1 calc R U P A 2
H3B3 H 0.3734 0.4011 0.1104 0.071 Uiso 0.5 1 calc R U P A 2
C4B C 0.4848(6) 0.3155(6) 0.0155(4) 0.032(2) Uani 0.5 1 d D . P A 2
H4B1 H 0.4341 0.3446 -0.0108 0.048 Uiso 0.5 1 calc R U P A 2
H4B2 H 0.5074 0.2622 -0.0114 0.048 Uiso 0.5 1 calc R U P A 2
H4B3 H 0.5349 0.3601 0.0219 0.048 Uiso 0.5 1 calc R U P A 2
C5B C 0.3195(6) 0.1750(7) 0.1685(4) 0.0351(16) Uani 0.5 1 d D . P A 2
H5B H 0.3006 0.2346 0.1911 0.042 Uiso 0.5 1 calc R U P A 2
C6B C 0.2366(7) 0.1106(7) 0.1702(4) 0.0380(18) Uani 0.5 1 d D . P A 2
H6B1 H 0.2528 0.0520 0.1474 0.057 Uiso 0.5 1 calc R U P A 2
H6B2 H 0.1851 0.1391 0.1443 0.057 Uiso 0.5 1 calc R U P A 2
H6B3 H 0.2184 0.0995 0.2199 0.057 Uiso 0.5 1 calc R U P A 2
C7B C 0.4010(9) 0.1360(10) 0.2117(6) 0.065(4) Uani 0.5 1 d D . P A 2
H7B1 H 0.3833 0.1303 0.2620 0.097 Uiso 0.5 1 calc R U P A 2
H7B2 H 0.4539 0.1777 0.2075 0.097 Uiso 0.5 1 calc R U P A 2
H7B3 H 0.4177 0.0751 0.1929 0.097 Uiso 0.5 1 calc R U P A 2
Cl1 Cl 0.14756(17) 0.3273(2) -0.08783(15) 0.0311(5) Uani 0.5 1 d . U P A 2

loop_
_atom_site_aniso_label
_atom_site_aniso_U_11
_atom_site_aniso_U_22
_atom_site_aniso_U_33
_atom_site_aniso_U_23
_atom_site_aniso_U_13
_atom_site_aniso_U_12
Rh1 0.01367(7) 0.01367(7) 0.02416(9) 0.00287(12) 0.00287(12) 0.00124(8)
C1A 0.016(5) 0.015(5) 0.029(8) 0.001(4) 0.008(4) 0.004(4)
C2A 0.023(4) 0.038(4) 0.022(4) 0.004(3) -0.004(3) -0.005(3)
C3A 0.054(6) 0.062(6) 0.047(5) -0.024(4) 0.012(4) -0.030(5)
C4A 0.019(3) 0.042(4) 0.036(5) -0.001(4) -0.007(4) 0.000(3)
C6A 0.055(6) 0.031(4) 0.024(4) 0.006(3) 0.015(4) -0.014(4)
C5A 0.044(5) 0.028(4) 0.017(3) 0.004(3) 0.001(3) -0.013(4)
C7A 0.082(9) 0.086(10) 0.041(6) 0.038(6) -0.026(7) -0.017(6)
C8 0.034(6) 0.010(5) 0.061(5) -0.003(3) 0.010(4) -0.005(3)
O1 0.062(4) 0.037(3) 0.065(4) -0.017(3) 0.027(3) -0.001(3)
C1B 0.021(8) 0.024(6) 0.019(5) 0.008(4) 0.004(6) 0.006(6)
C2B 0.021(3) 0.024(4) 0.029(5) -0.008(3) 0.007(4) -0.003(3)
C3B 0.036(4) 0.041(5) 0.065(6) -0.030(4) 0.013(4) -0.008(3)
C4B 0.021(3) 0.029(3) 0.046(7) 0.002(4) 0.001(4) -0.0082(19)
C5B 0.041(7) 0.037(6) 0.027(3) -0.004(3) 0.003(3) -0.011(3)
C6B 0.045(5) 0.043(5) 0.026(4) 0.007(3) 0.010(3) -0.002(4)
C7B 0.077(9) 0.092(9) 0.026(5) 0.019(5) -0.021(5) -0.025(6)
Cl1 0.0155(15) 0.0306(13) 0.0473(14) 0.0089(9) -0.0064(9) 0.0007(9)

loop_
_atom_type_symbol
_atom_type_description
_atom_type_scat_dispersion_real
_atom_type_scat_dispersion_imag
_atom_type_scat_source
C C 0.0033 0.0016 'International Tables Vol C Tables 4.2.6.8 and 6.1.1.4'
H H 0.0000 0.0000 'International Tables Vol C Tables 4.2.6.8 and 6.1.1.4'
Cl Cl 0.1484 0.1585 'International Tables Vol C Tables 4.2.6.8 and 6.1.1.4'
P P 0.1023 0.0942 'International Tables Vol C Tables 4.2.6.8 and 6.1.1.4'
Rh Rh -1.1178 0.9187 'International Tables Vol C Tables 4.2.6.8 and 6.1.1.4'
O O 0.0106 0.0060 'International Tables Vol C Tables 4.2.6.8 and 6.1.1.4'

loop_
_geom_angle_atom_site_label_1
_geom_angle_atom_site_label_2
_geom_angle_atom_site_label_3
_geom_angle
_geom_angle_site_symmetry_1
_geom_angle_site_symmetry_3
C8 Rh1 C8 96.4(8) 16_554 .
C8 Rh1 P1A 90.5(4) 16_554 16_554
C8 Rh1 P1A 168.2(4) . 16_554
P1B Rh1 P1B 86.55(10) 16_554 .
C8 Rh1 P1A 168.2(4) 16_554 .
C8 Rh1 P1A 90.5(4) . .
P1A Rh1 P1A 84.38(9) 16_554 .
P1B Rh1 Cl1 176.77(9) 16_554 16_554
P1B Rh1 Cl1 92.10(8) . 16_554
P1B Rh1 Cl1 92.10(8) 16_554 .
P1B Rh1 Cl1 176.77(9) . .
Cl1 Rh1 Cl1 89.40(13) 16_554 .
C2A P1A C1A 109.1(8) . .
C2A P1A C5A 103.0(4) . .
C1A P1A C5A 103.3(7) . .
C2A P1A Rh1 123.1(3) . .
C1A P1A Rh1 109.5(9) . .
C5A P1A Rh1 106.8(3) . .
C1A C1A P1A 115.4(9) 16_554 .
C1A C1A H1A 108.4 16_554 .
P1A C1A H1A 108.4 . .
C1A C1A H1B 108.4 16_554 .
P1A C1A H1B 108.4 . .
H1A C1A H1B 107.5 . .
C4A C2A C3A 112.0(7) . .
C4A C2A P1A 105.0(6) . .
C3A C2A P1A 116.2(7) . .
C4A C2A H2A 107.7 . .
C3A C2A H2A 107.7 . .
P1A C2A H2A 107.8 . .
C2A C3A H3A1 109.5 . .
C2A C3A H3A2 109.5 . .
H3A1 C3A H3A2 109.5 . .
C2A C3A H3A3 109.5 . .
H3A1 C3A H3A3 109.5 . .
H3A2 C3A H3A3 109.5 . .
C2A C4A H4A1 109.5 . .
C2A C4A H4A2 109.5 . .
H4A1 C4A H4A2 109.5 . .
C2A C4A H4A3 109.5 . .
H4A1 C4A H4A3 109.5 . .
H4A2 C4A H4A3 109.5 . .
C5A C6A H6A1 109.5 . .
C5A C6A H6A2 109.5 . .
H6A1 C6A H6A2 109.5 . .
C5A C6A H6A3 109.5 . .
H6A1 C6A H6A3 109.5 . .
H6A2 C6A H6A3 109.5 . .
C6A C5A C7A 111.1(7) . .
C6A C5A P1A 115.3(5) . .
C7A C5A P1A 109.3(7) . .
C6A C5A H5A 106.9 . .
C7A C5A H5A 106.9 . .
P1A C5A H5A 106.9 . .
C5A C7A H7A1 109.5 . .
C5A C7A H7A2 109.5 . .
H7A1 C7A H7A2 109.5 . .
C5A C7A H7A3 109.5 . .
H7A1 C7A H7A3 109.5 . .
H7A2 C7A H7A3 109.5 . .
O1 C8 Rh1 178.0(14) . .
C5B P1B C1B 106.6(8) . .
C5B P1B C2B 99.8(4) . .
C1B P1B C2B 100.0(8) . .
C5B P1B Rh1 128.1(3) . .
C1B P1B Rh1 111.8(9) . .
C2B P1B Rh1 106.3(3) . .
C1B C1B P1B 109.2(9) 16_554 .
C1B C1B H1C 109.8 16_554 .
P1B C1B H1C 109.8 . .
C1B C1B H1D 109.8 16_554 .
P1B C1B H1D 109.8 . .
H1C C1B H1D 108.3 . .
C4B C2B C3B 110.9(7) . .
C4B C2B P1B 112.5(6) . .
C3B C2B P1B 108.8(5) . .
C4B C2B H2B 108.2 . .
C3B C2B H2B 108.2 . .
P1B C2B H2B 108.2 . .
C2B C3B H3B1 109.5 . .
C2B C3B H3B2 109.5 . .
H3B1 C3B H3B2 109.5 . .
C2B C3B H3B3 109.5 . .
H3B1 C3B H3B3 109.5 . .
H3B2 C3B H3B3 109.5 . .
C2B C4B H4B1 109.5 . .
C2B C4B H4B2 109.5 . .
H4B1 C4B H4B2 109.5 . .
C2B C4B H4B3 109.5 . .
H4B1 C4B H4B3 109.5 . .
H4B2 C4B H4B3 109.5 . .
C6B C5B C7B 111.7(8) . .
C6B C5B P1B 104.8(5) . .
C7B C5B P1B 116.6(7) . .
C6B C5B H5B 107.8 . .
C7B C5B H5B 107.8 . .
P1B C5B H5B 107.8 . .
C5B C6B H6B1 109.5 . .
C5B C6B H6B2 109.5 . .
H6B1 C6B H6B2 109.5 . .
C5B C6B H6B3 109.5 . .
H6B1 C6B H6B3 109.5 . .
H6B2 C6B H6B3 109.5 . .
C5B C7B H7B1 109.5 . .
C5B C7B H7B2 109.5 . .
H7B1 C7B H7B2 109.5 . .
C5B C7B H7B3 109.5 . .
H7B1 C7B H7B3 109.5 . .
H7B2 C7B H7B3 109.5 . .

loop_
_geom_bond_atom_site_label_1
_geom_bond_atom_site_label_2
_geom_bond_distance
_geom_bond_site_symmetry_2
Rh1 C8 1.886(9) 16_554
Rh1 C8 1.886(9) .
Rh1 P1B 2.2424(19) 16_554
Rh1 P1A 2.3016(18) 16_554
Rh1 P1B 2.2425(19) .
Rh1 P1A 2.3016(18) .
Rh1 Cl1 2.363(2) 16_554
Rh1 Cl1 2.363(2) .
P1A C2A 1.656(9) .
P1A C1A 1.89(3) .
P1A C5A 2.042(7) .
C1A C1A 1.36(6) 16_554
C1A H1A 0.9900 .
C1A H1B 0.9900 .
C2A C4A 1.503(9) .
C2A C3A 1.521(11) .
C2A H2A 1.0000 .
C3A H3A1 0.9800 .
C3A H3A2 0.9800 .
C3A H3A3 0.9800 .
C4A H4A1 0.9800 .
C4A H4A2 0.9800 .
C4A H4A3 0.9800 .
C6A C5A 1.522(9) .
C6A H6A1 0.9800 .
C6A H6A2 0.9800 .
C6A H6A3 0.9800 .
C5A C7A 1.540(11) .
C5A H5A 1.0000 .
C7A H7A1 0.9800 .
C7A H7A2 0.9800 .
C7A H7A3 0.9800 .
C8 O1 1.119(9) .
P1B C5B 1.701(9) .
P1B C1B 1.79(3) .
P1B C2B 2.082(8) .
C1B C1B 1.71(5) 16_554
C1B H1C 0.9900 .
C1B H1D 0.9900 .
C2B C4B 1.504(8) .
C2B C3B 1.530(9) .
C2B H2B 1.0000 .
C3B H3B1 0.9800 .
C3B H3B2 0.9800 .
C3B H3B3 0.9800 .
C4B H4B1 0.9800 .
C4B H4B2 0.9800 .
C4B H4B3 0.9800 .
C5B C6B 1.522(11) .
C5B C7B 1.540(12) .
C5B H5B 1.0000 .
C6B H6B1 0.9800 .
C6B H6B2 0.9800 .
C6B H6B3 0.9800 .
C7B H7B1 0.9800 .
C7B H7B2 0.9800 .
C7B H7B3 0.9800 .
